data_9011114
loop_
_publ_author_name
'Thewalt, U.'
'Bugg, C. E.'
'Marsh, R. E.'

_publ_section_title
;
 The crystal structure of guanine monohydrate
;
_journal_name_full 'Acta Crystallographica, Section B'
_journal_page_first 2358
_journal_page_last 2362
_journal_paper_doi 10.1107/S0567740871005880
_journal_volume 27
_journal_year 1971
_chemical_compound_source Synthetic
_chemical_formula_sum 'C5 H7 N5 O2'
_chemical_name_mineral Guanine
_space_group_IT_number 14
_symmetry_space_group_name_Hall '-P 2yn'
_symmetry_space_group_name_H-M 'P 1 21/n 1'
_cell_angle_alpha 90
_cell_angle_beta 96.8
_cell_angle_gamma 90
_cell_length_a 16.510
_cell_length_b 11.277
_cell_length_c 3.645
_cell_formula_units_Z 4
_cell_volume 673.864
_database_code_amcsd 0009419
_exptl_crystal_density_diffrn 1.667
_cod_database_code 9011114

loop_
_space_group_symop_operation_xyz
x,y,z
1/2+x,1/2-y,1/2+z
1/2-x,1/2+y,1/2-z
-x,-y,-z

loop_
_atom_site_aniso_label
_atom_site_aniso_U_11
_atom_site_aniso_U_22
_atom_site_aniso_U_33
_atom_site_aniso_U_12
_atom_site_aniso_U_13
_atom_site_aniso_U_23
C2 0.03132 0.03286 0.01772 -0.00749 -0.00060 0.00227
C4 0.02178 0.03092 0.03212 -0.00562 -0.00812 0.00227
C5 0.02723 0.03157 0.03152 -0.00749 -0.00391 -0.01137
C6 0.02995 0.03801 0.03205 0.01499 -0.00150 -0.00786
C8 0.04085 0.03801 0.02741 -0.00281 -0.00782 0.00165
N1 0.02587 0.02577 0.01832 0.00468 -0.01804 -0.00352
N2 0.03676 0.01933 0.06278 -0.00749 -0.05080 0.01385
N3 0.01770 0.02448 0.01878 0.00187 -0.02675 0.01447
N7 0.03404 0.02835 0.01659 -0.00281 -0.00782 0.00165
N9 0.02315 0.03092 0.02860 -0.00281 -0.02946 0.00021
O6 0.02042 0.04832 0.02442 0.00094 -0.02104 -0.01447
O10 0.05310 0.13014 0.21170 -0.01686 0.05922 0.03474

loop_
_atom_site_label
_atom_site_fract_x
_atom_site_fract_y
_atom_site_fract_z
_atom_site_occupancy
_atom_site_U_iso_or_equiv
C2 0.36470 0.67730 0.57780 1.00000 ?
C4 0.38870 0.48580 0.68030 1.00000 ?
C5 0.31440 0.44940 0.49310 1.00000 ?
C6 0.25950 0.53520 0.33270 1.00000 ?
C8 0.37830 0.29170 0.69380 1.00000 ?
H1 0.43700 0.82700 0.72300 1.00000 0.03166
H2 0.35000 0.86100 0.48000 1.00000 0.03166
H3 0.25400 0.71800 0.27400 1.00000 0.03166
H4 0.39300 0.20500 0.74600 1.00000 0.03166
H5 0.48300 0.38000 0.96300 1.00000 0.03166
H6 0.59000 0.94500 0.80400 1.00000 0.03166
H7 0.51000 0.98200 0.93300 0.50000 0.07599
H8 0.51000 0.98200 0.57600 0.50000 0.07599
N1 0.29010 0.65020 0.38960 1.00000 ?
N2 0.38380 0.79230 0.58910 1.00000 ?
N3 0.41670 0.59890 0.73500 1.00000 ?
N7 0.30930 0.32510 0.50230 1.00000 ?
N9 0.42840 0.38490 0.80530 1.00000 ?
O6 0.19120 0.51870 0.15930 1.00000 ?
O10 0.53410 0.93960 0.76680 1.00000 ?

loop_
_cod_related_entry_id
_cod_related_entry_database
_cod_related_entry_code
1 AMCSD 0009419
